data_4128861
loop_
_publ_author_name
'Bhardwaj, Rajni M.'
'McMahon, Jennifer A.'
'Nyman, Jonas'
'Price, Louise S.'
'Konar, Sumit'
'Oswald, Iain D. H.'
'Pulham, Colin R.'
'Price, Sarah L.'
'Reutzel-Edens, Susan M'

_publ_section_title
;
 A Prolific Solvate Former, Galunisertib, under the Pressure of Crystal
 Structure Prediction, Produces Ten Diverse Polymorphs.
;
_journal_issue 35
_journal_name_full 'Journal of the American Chemical Society'
_journal_page_first 13887
_journal_page_last 13897
_journal_paper_doi 10.1021/jacs.9b06634
_journal_volume 141
_journal_year 2019
_chemical_formula_moiety 'C22 H19 N5 O, C H2 Cl2'
_chemical_formula_sum 'C23 H21 Cl2 N5 O'
_chemical_formula_weight 454.35
_chemical_name_common 'TGF beta'
_space_group_crystal_system triclinic
_space_group_IT_number 2
_space_group_name_Hall '-P 1'
_space_group_name_H-M_alt 'P -1'
_atom_sites_solution_hydrogens geom
_audit_creation_method SHELXL-2018/3
_cell_angle_alpha 103.239(5)
_cell_angle_beta 91.904(5)
_cell_angle_gamma 94.505(5)
_cell_formula_units_Z 2
_cell_length_a 8.4961(8)
_cell_length_b 10.3766(10)
_cell_length_c 12.7043(12)
_cell_measurement_reflns_used 9871
_cell_measurement_temperature 101(2)
_cell_measurement_theta_max 72.22
_cell_measurement_theta_min 3.58
_cell_volume 1085.37(18)
_computing_cell_refinement 'SAINT 7.46A (Bruker-AXS, 2011)'
_computing_data_collection 'APEX2 v2011.4.0 (Bruker-AXS, 2011)'
_computing_data_reduction 'SAINT 7.46A (Bruker-AXS, 2011)'
_computing_molecular_graphics 'Bruker SHELXTL'
_computing_publication_material 'Bruker SHELXTL'
_computing_structure_refinement 'SHELXL-2016/6 (Sheldrick, 2016)'
_computing_structure_solution 'SHELXT (Sheldrick, 2015)'
_diffrn_ambient_temperature 101(2)
_diffrn_detector_area_resol_mean 10.4
_diffrn_measured_fraction_theta_full 0.991
_diffrn_measured_fraction_theta_max 0.984
_diffrn_measurement_device_type 'Bruker Photon 100 CMOS'
_diffrn_measurement_method '\f and \w scans'
_diffrn_radiation_monochromator 'Incoatec I\mS multilayer optics'
_diffrn_radiation_source 'I\mS micro-focus sealed tube'
_diffrn_radiation_type CuK\a
_diffrn_radiation_wavelength 1.54178
_diffrn_reflns_av_R_equivalents 0.0570
_diffrn_reflns_av_unetI/netI 0.0350
_diffrn_reflns_Laue_measured_fraction_full 0.991
_diffrn_reflns_Laue_measured_fraction_max 0.984
_diffrn_reflns_limit_h_max 10
_diffrn_reflns_limit_h_min -10
_diffrn_reflns_limit_k_max 12
_diffrn_reflns_limit_k_min -12
_diffrn_reflns_limit_l_max 15
_diffrn_reflns_limit_l_min -15
_diffrn_reflns_number 26445
_diffrn_reflns_point_group_measured_fraction_full 0.991
_diffrn_reflns_point_group_measured_fraction_max 0.984
_diffrn_reflns_theta_full 67.679
_diffrn_reflns_theta_max 72.293
_diffrn_reflns_theta_min 3.579
_diffrn_source 'I\mS micro-focus sealed tube'
_exptl_absorpt_coefficient_mu 2.899
_exptl_absorpt_correction_T_max 0.7536
_exptl_absorpt_correction_T_min 0.6511
_exptl_absorpt_correction_type multi-scan
_exptl_absorpt_process_details 'SADABS (Sheldrick, 2009)'
_exptl_crystal_colour colorless
_exptl_crystal_density_diffrn 1.390
_exptl_crystal_description prismatic
_exptl_crystal_F_000 472
_exptl_crystal_size_max 0.112
_exptl_crystal_size_mid 0.093
_exptl_crystal_size_min 0.024
_refine_diff_density_max 0.897
_refine_diff_density_min -0.745
_refine_diff_density_rms 0.063
_refine_ls_extinction_method none
_refine_ls_goodness_of_fit_ref 1.028
_refine_ls_hydrogen_treatment constr
_refine_ls_matrix_type full
_refine_ls_number_parameters 309
_refine_ls_number_reflns 4233
_refine_ls_number_restraints 70
_refine_ls_restrained_S_all 1.026
_refine_ls_R_factor_all 0.0667
_refine_ls_R_factor_gt 0.0538
_refine_ls_shift/su_max 0.000
_refine_ls_shift/su_mean 0.000
_refine_ls_structure_factor_coef Fsqd
_refine_ls_weighting_details 'w=1/[\s^2^(Fo^2^)+(0.0599P)^2^+1.1597P] where P=(Fo^2^+2Fc^2^)/3'
_refine_ls_weighting_scheme calc
_refine_ls_wR_factor_gt 0.1286
_refine_ls_wR_factor_ref 0.1378
_reflns_Friedel_coverage 0.000
_reflns_number_gt 3502
_reflns_number_total 4233
_reflns_threshold_expression 'I > 2\s(I)'
_cod_data_source_file ja9b06634_si_001.cif
_cod_data_source_block Galunisertib_DCM_II
_cod_database_code 4128861
_shelx_shelxl_version_number 2018/3
_shelx_space_group_comment
;
The symmetry employed for this shelxl refinement is uniquely defined
by the following loop, which should always be used as a source of
symmetry information in preference to the above space-group names.
They are only intended as comments.
;
_shelx_estimated_absorpt_t_min 0.737
_shelx_estimated_absorpt_t_max 0.934

loop_
_space_group_symop_operation_xyz
'x, y, z'
'-x, -y, -z'

loop_
_atom_site_label
_atom_site_type_symbol
_atom_site_fract_x
_atom_site_fract_y
_atom_site_fract_z
_atom_site_U_iso_or_equiv
_atom_site_adp_type
_atom_site_occupancy
_atom_site_site_symmetry_order
_atom_site_calc_flag
_atom_site_refinement_flags_posn
_atom_site_refinement_flags_adp
_atom_site_refinement_flags_occupancy
_atom_site_disorder_assembly
_atom_site_disorder_group
Cl1S Cl 0.07291(14) 1.04602(11) 0.15844(10) 0.0618(4) Uani 0.743(3) 1 d D U P A 1
Cl2S Cl -0.0675(3) 0.8486(2) 0.2619(2) 0.0902(7) Uani 0.743(3) 1 d D U P A 1
N10 N 0.9354(2) 0.65449(17) 0.47611(13) 0.0197(4) Uani 1 1 d . . . . .
O26 O 0.4909(2) -0.03072(17) 0.35259(13) 0.0427(5) Uani 1 1 d . . . . .
N9 N 1.0828(2) 0.66114(16) 0.44051(13) 0.0193(4) Uani 1 1 d . . . . .
N3 N 1.2109(2) 0.43337(18) 0.21043(14) 0.0223(4) Uani 1 1 d . . . . .
N19 N 0.7621(2) 0.26143(18) 0.00642(13) 0.0222(4) Uani 1 1 d . . . . .
N27 N 0.6669(2) 0.10902(18) 0.46884(14) 0.0273(4) Uani 1 1 d . . . . .
H27A H 0.633544 0.078579 0.524150 0.033 Uiso 1 1 calc R U . . .
H27B H 0.744378 0.172705 0.478740 0.033 Uiso 1 1 calc R U . . .
C8 C 1.0694(2) 0.57407(19) 0.34348(15) 0.0168(4) Uani 1 1 d . . . . .
C15 C 0.9129(2) 0.51189(19) 0.31896(15) 0.0161(4) Uani 1 1 d . . . . .
C16 C 0.8526(2) 0.4246(2) 0.21470(16) 0.0171(4) Uani 1 1 d . . . . .
C20 C 0.7356(2) 0.2162(2) 0.09799(15) 0.0190(4) Uani 1 1 d . . . . .
C24 C 0.7359(2) 0.2402(2) 0.29391(16) 0.0183(4) Uani 1 1 d . . . . .
H24 H 0.764138 0.290331 0.365416 0.022 Uiso 1 1 calc R U . . .
C17 C 0.8729(2) 0.4684(2) 0.12135(16) 0.0198(4) Uani 1 1 d . . . . .
H17 H 0.918957 0.555910 0.125276 0.024 Uiso 1 1 calc R U . . .
C23 C 0.6570(2) 0.1158(2) 0.27844(16) 0.0199(4) Uani 1 1 d . . . . .
C14 C 0.8322(2) 0.5680(2) 0.40876(16) 0.0186(4) Uani 1 1 d . . . . .
C25 C 0.7758(2) 0.2947(2) 0.20454(15) 0.0172(4) Uani 1 1 d . . . . .
C4 C 1.2084(2) 0.5539(2) 0.27628(15) 0.0179(4) Uani 1 1 d . . . . .
C26 C 0.5999(3) 0.0587(2) 0.37012(17) 0.0250(5) Uani 1 1 d . . . . .
C18 C 0.8256(2) 0.3840(2) 0.02023(16) 0.0228(5) Uani 1 1 d . . . . .
H18 H 0.840645 0.418015 -0.042435 0.027 Uiso 1 1 calc R U . . .
C21 C 0.6622(3) 0.0862(2) 0.08471(16) 0.0235(5) Uani 1 1 d . . . . .
H21 H 0.641486 0.031505 0.013893 0.028 Uiso 1 1 calc R U . . .
C5 C 1.3259(3) 0.6562(2) 0.28033(17) 0.0249(5) Uani 1 1 d . . . . .
H5 H 1.319298 0.741210 0.326894 0.030 Uiso 1 1 calc R U . . .
C2 C 1.3324(3) 0.4119(2) 0.14504(18) 0.0271(5) Uani 1 1 d . . . . .
C22 C 0.6208(3) 0.0381(2) 0.17207(17) 0.0240(5) Uani 1 1 d . . . . .
H22 H 0.567294 -0.048098 0.161549 0.029 Uiso 1 1 calc R U . . .
C13 C 0.6740(2) 0.5674(2) 0.45749(17) 0.0252(5) Uani 1 1 d . . . . .
H13A H 0.653207 0.489347 0.489140 0.030 Uiso 1 1 calc R U . . .
H13B H 0.587720 0.568265 0.403371 0.030 Uiso 1 1 calc R U . . .
C11 C 0.8711(3) 0.7296(2) 0.57484(17) 0.0255(5) Uani 1 1 d . . . . .
H11A H 0.903317 0.825936 0.587592 0.031 Uiso 1 1 calc R U . . .
H11B H 0.903507 0.697226 0.639088 0.031 Uiso 1 1 calc R U . . .
C6 C 1.4527(3) 0.6317(3) 0.21510(18) 0.0302(5) Uani 1 1 d . . . . .
H6 H 1.536240 0.698959 0.217537 0.036 Uiso 1 1 calc R U . . .
C7 C 1.4557(3) 0.5087(3) 0.14699(18) 0.0292(5) Uani 1 1 d . . . . .
H7 H 1.541512 0.489800 0.101466 0.035 Uiso 1 1 calc R U . . .
C12 C 0.6931(3) 0.6987(3) 0.54633(19) 0.0324(5) Uani 1 1 d . . . . .
H12A H 0.650193 0.771577 0.518984 0.039 Uiso 1 1 calc R U . . .
H12B H 0.636156 0.688086 0.610964 0.039 Uiso 1 1 calc R U . . .
C1 C 1.3255(4) 0.2780(3) 0.0682(2) 0.0474(7) Uani 1 1 d . . . . .
H1A H 1.339813 0.209920 0.108972 0.071 Uiso 1 1 calc R U . . .
H1B H 1.409695 0.277626 0.017200 0.071 Uiso 1 1 calc R U . . .
H1C H 1.222611 0.259088 0.028039 0.071 Uiso 1 1 calc R U . . .
C1S C 0.1176(5) 0.9191(4) 0.2222(3) 0.0425(9) Uani 0.743(3) 1 d D U P A 1
H1S1 H 0.189908 0.955532 0.286685 0.051 Uiso 0.743(3) 1 calc R U P A 1
H1S2 H 0.169688 0.849790 0.171858 0.051 Uiso 0.743(3) 1 calc R U P A 1
Cl2B Cl -0.0143(7) 0.8910(4) 0.3054(3) 0.0566(12) Uani 0.257(3) 1 d D U P A 2
C1B C 0.0224(10) 0.9426(12) 0.1804(6) 0.066(4) Uani 0.257(3) 1 d D U P A 2
H1B1 H 0.013286 0.869195 0.114561 0.079 Uiso 0.257(3) 1 calc R U P A 2
H1B2 H -0.036211 1.018036 0.170152 0.079 Uiso 0.257(3) 1 calc R U P A 2
Cl1B Cl 0.2193(4) 0.9888(3) 0.2379(2) 0.0534(11) Uani 0.257(3) 1 d D U P A 2

loop_
_atom_site_aniso_label
_atom_site_aniso_U_11
_atom_site_aniso_U_22
_atom_site_aniso_U_33
_atom_site_aniso_U_23
_atom_site_aniso_U_13
_atom_site_aniso_U_12
Cl1S 0.0718(8) 0.0579(7) 0.0718(8) 0.0373(6) 0.0354(6) 0.0260(6)
Cl2S 0.0771(13) 0.0541(11) 0.162(2) 0.0616(13) 0.0420(13) 0.0192(9)
N10 0.0197(9) 0.0189(8) 0.0198(8) 0.0032(7) 0.0051(7) 0.0002(7)
O26 0.0653(12) 0.0362(10) 0.0203(8) 0.0062(7) 0.0002(8) -0.0325(9)
N9 0.0179(8) 0.0190(8) 0.0203(8) 0.0040(7) 0.0053(7) -0.0024(7)
N3 0.0191(9) 0.0240(9) 0.0248(9) 0.0067(7) 0.0042(7) 0.0043(7)
N19 0.0201(9) 0.0317(10) 0.0152(8) 0.0069(7) 0.0024(7) -0.0004(8)
N27 0.0372(11) 0.0261(9) 0.0170(9) 0.0079(7) 0.0002(8) -0.0140(8)
C8 0.0171(9) 0.0162(9) 0.0177(9) 0.0059(7) 0.0036(7) -0.0009(8)
C15 0.0158(9) 0.0152(9) 0.0191(9) 0.0076(7) 0.0034(7) 0.0004(8)
C16 0.0118(9) 0.0221(10) 0.0185(10) 0.0061(8) 0.0032(7) 0.0022(8)
C20 0.0165(9) 0.0257(10) 0.0145(9) 0.0046(8) 0.0014(7) 0.0007(8)
C24 0.0191(10) 0.0208(10) 0.0146(9) 0.0033(8) 0.0021(7) 0.0000(8)
C17 0.0151(9) 0.0233(10) 0.0225(10) 0.0089(8) 0.0044(8) -0.0013(8)
C23 0.0224(10) 0.0195(10) 0.0177(10) 0.0051(8) 0.0021(8) -0.0019(8)
C14 0.0172(10) 0.0196(10) 0.0208(10) 0.0084(8) 0.0030(8) 0.0004(8)
C25 0.0137(9) 0.0211(10) 0.0169(9) 0.0050(8) 0.0011(7) 0.0000(8)
C4 0.0158(9) 0.0232(10) 0.0155(9) 0.0068(8) 0.0014(7) -0.0004(8)
C26 0.0344(12) 0.0185(10) 0.0201(10) 0.0034(8) 0.0030(9) -0.0076(9)
C18 0.0176(10) 0.0353(12) 0.0184(10) 0.0125(9) 0.0049(8) 0.0007(9)
C21 0.0249(11) 0.0266(11) 0.0157(10) 0.0004(8) -0.0013(8) -0.0030(9)
C5 0.0237(11) 0.0306(11) 0.0187(10) 0.0050(9) 0.0027(8) -0.0064(9)
C2 0.0240(11) 0.0348(12) 0.0247(11) 0.0080(9) 0.0059(9) 0.0113(10)
C22 0.0283(11) 0.0207(10) 0.0206(10) 0.0031(8) -0.0007(8) -0.0066(9)
C13 0.0188(10) 0.0345(12) 0.0236(11) 0.0084(9) 0.0070(8) 0.0031(9)
C11 0.0302(12) 0.0233(11) 0.0216(10) 0.0005(8) 0.0094(9) 0.0051(9)
C6 0.0188(10) 0.0478(14) 0.0244(11) 0.0135(10) 0.0019(9) -0.0089(10)
C7 0.0179(10) 0.0503(15) 0.0231(11) 0.0138(10) 0.0073(8) 0.0075(10)
C12 0.0280(12) 0.0386(13) 0.0308(12) 0.0043(10) 0.0118(10) 0.0109(10)
C1 0.0451(16) 0.0391(15) 0.0540(17) -0.0029(13) 0.0194(13) 0.0127(13)
C1S 0.045(2) 0.042(2) 0.0347(19) -0.0047(16) -0.0044(17) 0.015(2)
Cl2B 0.091(4) 0.034(2) 0.054(2) 0.0278(16) 0.0131(19) 0.0031(19)
C1B 0.036(6) 0.046(7) 0.103(10) -0.011(7) -0.002(7) 0.009(6)
Cl1B 0.055(2) 0.0505(18) 0.0480(17) -0.0043(13) 0.0031(13) 0.0088(16)

loop_
_atom_type_symbol
_atom_type_description
_atom_type_scat_dispersion_real
_atom_type_scat_dispersion_imag
_atom_type_scat_source
C C 0.0181 0.0091 'International Tables Vol C Tables 4.2.6.8 and 6.1.1.4'
H H 0.0000 0.0000 'International Tables Vol C Tables 4.2.6.8 and 6.1.1.4'
N N 0.0311 0.0180 'International Tables Vol C Tables 4.2.6.8 and 6.1.1.4'
O O 0.0492 0.0322 'International Tables Vol C Tables 4.2.6.8 and 6.1.1.4'
Cl Cl 0.3639 0.7018 'International Tables Vol C Tables 4.2.6.8 and 6.1.1.4'

loop_
_geom_angle_atom_site_label_1
_geom_angle_atom_site_label_2
_geom_angle_atom_site_label_3
_geom_angle
C14 N10 N9 114.19(16)
C14 N10 C11 115.71(17)
N9 N10 C11 130.08(17)
C8 N9 N10 103.30(16)
C4 N3 C2 117.99(18)
C18 N19 C20 116.86(17)
C26 N27 H27A 120.0
C26 N27 H27B 120.0
H27A N27 H27B 120.0
N9 C8 C15 111.94(17)
N9 C8 C4 120.06(17)
C15 C8 C4 128.00(18)
C14 C15 C8 103.49(17)
C14 C15 C16 129.87(18)
C8 C15 C16 126.06(17)
C17 C16 C25 117.59(18)
C17 C16 C15 118.91(18)
C25 C16 C15 123.49(17)
N19 C20 C21 117.58(18)
N19 C20 C25 123.12(18)
C21 C20 C25 119.29(18)
C23 C24 C25 120.90(18)
C23 C24 H24 119.6
C25 C24 H24 119.6
C16 C17 C18 120.13(19)
C16 C17 H17 119.9
C18 C17 H17 119.9
C24 C23 C22 119.89(18)
C24 C23 C26 122.90(18)
C22 C23 C26 117.16(18)
N10 C14 C15 107.07(17)
N10 C14 C13 109.42(17)
C15 C14 C13 143.51(19)
C24 C25 C20 118.44(18)
C24 C25 C16 123.87(18)
C20 C25 C16 117.69(17)
N3 C4 C5 122.82(19)
N3 C4 C8 115.92(17)
C5 C4 C8 121.23(18)
O26 C26 N27 122.14(19)
O26 C26 C23 119.44(19)
N27 C26 C23 118.40(18)
N19 C18 C17 124.45(18)
N19 C18 H18 117.8
C17 C18 H18 117.8
C22 C21 C20 120.90(19)
C22 C21 H21 119.6
C20 C21 H21 119.6
C6 C5 C4 118.7(2)
C6 C5 H5 120.7
C4 C5 H5 120.7
N3 C2 C7 122.1(2)
N3 C2 C1 116.2(2)
C7 C2 C1 121.7(2)
C21 C22 C23 120.45(19)
C21 C22 H22 119.8
C23 C22 H22 119.8
C14 C13 C12 101.70(17)
C14 C13 H13A 111.4
C12 C13 H13A 111.4
C14 C13 H13B 111.4
C12 C13 H13B 111.4
H13A C13 H13B 109.3
N10 C11 C12 100.61(17)
N10 C11 H11A 111.7
C12 C11 H11A 111.7
N10 C11 H11B 111.7
C12 C11 H11B 111.7
H11A C11 H11B 109.4
C7 C6 C5 118.9(2)
C7 C6 H6 120.6
C5 C6 H6 120.6
C6 C7 C2 119.5(2)
C6 C7 H7 120.3
C2 C7 H7 120.3
C11 C12 C13 106.36(17)
C11 C12 H12A 110.5
C13 C12 H12A 110.5
C11 C12 H12B 110.5
C13 C12 H12B 110.5
H12A C12 H12B 108.6
C2 C1 H1A 109.5
C2 C1 H1B 109.5
H1A C1 H1B 109.5
C2 C1 H1C 109.5
H1A C1 H1C 109.5
H1B C1 H1C 109.5
Cl1S C1S Cl2S 107.5(2)
Cl1S C1S H1S1 110.2
Cl2S C1S H1S1 110.2
Cl1S C1S H1S2 110.2
Cl2S C1S H1S2 110.2
H1S1 C1S H1S2 108.5
C1B Cl2B Cl1B 47.1(3)
Cl1B C1B Cl2B 84.7(4)
Cl1B C1B H1B1 114.5
Cl2B C1B H1B1 114.5
Cl1B C1B H1B2 114.5
Cl2B C1B H1B2 114.5
H1B1 C1B H1B2 111.6
C1B Cl1B Cl2B 48.2(2)

loop_
_geom_bond_atom_site_label_1
_geom_bond_atom_site_label_2
_geom_bond_distance
Cl1S C1S 1.756(4)
Cl2S C1S 1.817(5)
N10 C14 1.335(3)
N10 N9 1.348(2)
N10 C11 1.464(3)
O26 C26 1.235(3)
N9 C8 1.347(3)
N3 C4 1.338(3)
N3 C2 1.347(3)
N19 C18 1.313(3)
N19 C20 1.370(3)
N27 C26 1.332(3)
N27 H27A 0.8800
N27 H27B 0.8800
C8 C15 1.423(3)
C8 C4 1.480(3)
C15 C14 1.386(3)
C15 C16 1.473(3)
C16 C17 1.375(3)
C16 C25 1.426(3)
C20 C21 1.411(3)
C20 C25 1.426(3)
C24 C23 1.376(3)
C24 C25 1.419(3)
C24 H24 0.9500
C17 C18 1.405(3)
C17 H17 0.9500
C23 C22 1.416(3)
C23 C26 1.501(3)
C14 C13 1.499(3)
C4 C5 1.389(3)
C18 H18 0.9500
C21 C22 1.363(3)
C21 H21 0.9500
C5 C6 1.385(3)
C5 H5 0.9500
C2 C7 1.389(3)
C2 C1 1.500(3)
C22 H22 0.9500
C13 C12 1.551(3)
C13 H13A 0.9900
C13 H13B 0.9900
C11 C12 1.535(3)
C11 H11A 0.9900
C11 H11B 0.9900
C6 C7 1.371(4)
C6 H6 0.9500
C7 H7 0.9500
C12 H12A 0.9900
C12 H12B 0.9900
C1 H1A 0.9800
C1 H1B 0.9800
C1 H1C 0.9800
C1S H1S1 0.9900
C1S H1S2 0.9900
Cl2B C1B 1.817(5)
Cl2B Cl1B 2.428(6)
C1B Cl1B 1.787(8)
C1B H1B1 0.9900
C1B H1B2 0.9900

loop_
_geom_torsion_atom_site_label_1
_geom_torsion_atom_site_label_2
_geom_torsion_atom_site_label_3
_geom_torsion_atom_site_label_4
_geom_torsion
C14 N10 N9 C8 1.0(2)
C11 N10 N9 C8 -177.1(2)
N10 N9 C8 C15 -0.5(2)
N10 N9 C8 C4 178.96(17)
N9 C8 C15 C14 0.0(2)
C4 C8 C15 C14 -179.49(19)
N9 C8 C15 C16 171.99(18)
C4 C8 C15 C16 -7.5(3)
C14 C15 C16 C17 117.6(2)
C8 C15 C16 C17 -52.3(3)
C14 C15 C16 C25 -63.6(3)
C8 C15 C16 C25 126.6(2)
C18 N19 C20 C21 177.80(19)
C18 N19 C20 C25 -1.1(3)
C25 C16 C17 C18 -3.0(3)
C15 C16 C17 C18 175.92(18)
C25 C24 C23 C22 2.8(3)
C25 C24 C23 C26 -174.59(19)
N9 N10 C14 C15 -1.0(2)
C11 N10 C14 C15 177.33(17)
N9 N10 C14 C13 178.99(17)
C11 N10 C14 C13 -2.6(2)
C8 C15 C14 N10 0.6(2)
C16 C15 C14 N10 -170.99(19)
C8 C15 C14 C13 -179.4(3)
C16 C15 C14 C13 9.0(4)
C23 C24 C25 C20 -1.5(3)
C23 C24 C25 C16 177.74(19)
N19 C20 C25 C24 176.94(18)
C21 C20 C25 C24 -1.9(3)
N19 C20 C25 C16 -2.4(3)
C21 C20 C25 C16 178.80(18)
C17 C16 C25 C24 -175.00(19)
C15 C16 C25 C24 6.1(3)
C17 C16 C25 C20 4.3(3)
C15 C16 C25 C20 -174.58(18)
C2 N3 C4 C5 -0.6(3)
C2 N3 C4 C8 177.75(18)
N9 C8 C4 N3 150.95(18)
C15 C8 C4 N3 -29.6(3)
N9 C8 C4 C5 -30.7(3)
C15 C8 C4 C5 148.7(2)
C24 C23 C26 O26 157.4(2)
C22 C23 C26 O26 -20.1(3)
C24 C23 C26 N27 -20.9(3)
C22 C23 C26 N27 161.6(2)
C20 N19 C18 C17 2.6(3)
C16 C17 C18 N19 -0.6(3)
N19 C20 C21 C22 -174.8(2)
C25 C20 C21 C22 4.1(3)
N3 C4 C5 C6 -1.4(3)
C8 C4 C5 C6 -179.62(19)
C4 N3 C2 C7 2.2(3)
C4 N3 C2 C1 -176.6(2)
C20 C21 C22 C23 -2.8(3)
C24 C23 C22 C21 -0.7(3)
C26 C23 C22 C21 176.9(2)
N10 C14 C13 C12 16.9(2)
C15 C14 C13 C12 -163.1(3)
C14 N10 C11 C12 -13.0(2)
N9 N10 C11 C12 165.0(2)
C4 C5 C6 C7 1.7(3)
C5 C6 C7 C2 -0.1(3)
N3 C2 C7 C6 -1.9(3)
C1 C2 C7 C6 176.9(2)
N10 C11 C12 C13 22.7(2)
C14 C13 C12 C11 -24.4(2)
